data_1548354
loop_
_publ_author_name
'Annette Bak'
'Anu Gore'
'Evelyn Yanez'
'Mary Stanton'
'Sunita Tufekcic'
'Rashid Syed'
'Anna Akrami'
'Mark Rose'
'Sekhar Surapaneni'
'Tracy Bostick'
'Anthony King'
'Sesha Neervannan'
'Drazen Ostovic'
'Arun Koparkar'

_publ_section_title
;
 The co-crystal approach to improve the exposure of a water-insoluble
 compound: AMG 517 sorbic acid co-crystal characterization and
 pharmacokinetics
;
_journal_name_full 'Journal of Pharmaceutical Sciences'
_journal_page_first 3942
_journal_page_last 3956
_journal_paper_doi 10.1002/jps.21280
_journal_volume 97
_journal_year 2008
_chemical_formula_moiety 'C20 H13 F3 N4 O2 S '
_chemical_formula_sum 'C20 H13 F3 N4 O2 S'
_chemical_formula_weight 430.40
_space_group_IT_number 2
_symmetry_cell_setting triclinic
_symmetry_Int_Tables_number 2
_symmetry_space_group_name_Hall '-P 1'
_symmetry_space_group_name_H-M 'P -1'
_cell_angle_alpha 100.76(1)
_cell_angle_beta 106.00(1)
_cell_angle_gamma 111.387(8)
_cell_formula_units_Z 4
_cell_length_a 12.861(2)
_cell_length_b 14.956(2)
_cell_length_c 11.612(3)
_cell_measurement_reflns_used 25
_cell_measurement_temperature 293.1
_cell_measurement_theta_max 26.7
_cell_measurement_theta_min 22.6
_cell_volume 1893.5(7)
_computing_cell_refinement 'MSC/AFC Diffractometer Control'
_computing_data_collection 'MSC/AFC Diffractometer Control'
_computing_data_reduction CrystalStructure
_computing_publication_material 'CrystalStructure 3.6.0'
_computing_structure_refinement CRYSTALS
_computing_structure_solution SIR92
_diffrn_measured_fraction_theta_full 1.0000
_diffrn_measured_fraction_theta_max 1.0000
_diffrn_measurement_device_type 'Rigaku AFC7R'
_diffrn_measurement_method \w-2\q
_diffrn_radiation_type 'Cu K\a'
_diffrn_radiation_wavelength 1.5418
_diffrn_reflns_av_R_equivalents 0.029
_diffrn_reflns_limit_h_max 14
_diffrn_reflns_limit_h_min -14
_diffrn_reflns_limit_k_max 16
_diffrn_reflns_limit_k_min -16
_diffrn_reflns_limit_l_max 13
_diffrn_reflns_limit_l_min -13
_diffrn_reflns_number 11850
_diffrn_reflns_theta_full 60.06
_diffrn_reflns_theta_max 60.06
_diffrn_standards_decay_% 0.00
_diffrn_standards_interval_count 0
_diffrn_standards_number 3
_exptl_absorpt_coefficient_mu 2.022
_exptl_absorpt_correction_T_max 0.817
_exptl_absorpt_correction_T_min 0.578
_exptl_absorpt_correction_type psi-scans
_exptl_absorpt_process_details '(North, Phillips & Mathews, 1968)'
_exptl_crystal_colour colorless
_exptl_crystal_density_diffrn 1.510
_exptl_crystal_density_method 'not measured'
_exptl_crystal_description plate
_exptl_crystal_F_000 880.00
_exptl_crystal_size_max 0.20
_exptl_crystal_size_mid 0.20
_exptl_crystal_size_min 0.10
_refine_diff_density_max 0.49
_refine_diff_density_min -0.67
_refine_ls_extinction_coef 30(4)
_refine_ls_extinction_method 'Larson (1970) Crystallographic Computing eq. 22'
_refine_ls_goodness_of_fit_ref 1.133
_refine_ls_hydrogen_treatment refall
_refine_ls_number_parameters 622
_refine_ls_number_reflns 6140
_refine_ls_R_factor_gt 0.0540
_refine_ls_shift/su_max 0.0710
_refine_ls_structure_factor_coef F
_refine_ls_weighting_details
;
    Chebychev polynomial with 3 parameters (Carruthers & Watkin, 1979)
    1.9306    1.1643    1.4089
;
_refine_ls_weighting_scheme calc
_refine_ls_wR_factor_ref 0.0620
_reflns_number_gt 6140
_reflns_number_total 11849
_reflns_threshold_expression F^2^>2.0\s(F^2^)
_cod_data_source_file jps21280-517anhydrous.cif
_cod_data_source_block '_AMG517-6-19-HFE'
_cod_original_cell_volume 1893.5(5)
_cod_original_formula_sum 'C20 H13 F3 N4 O2 S '
_cod_database_code 1548354

loop_
_symmetry_equiv_pos_site_id
_symmetry_equiv_pos_as_xyz
1 +X,+Y,+Z
2 -X,-Y,-Z

loop_
_atom_site_label
_atom_site_type_symbol
_atom_site_fract_x
_atom_site_fract_y
_atom_site_fract_z
_atom_site_U_iso_or_equiv
_atom_site_adp_type
_atom_site_occupancy
_atom_site_symmetry_multiplicity
_atom_site_calc_flag
_atom_site_refinement_flags
_atom_site_disorder_assembly
_atom_site_disorder_group
S(1) S 0.39477(8) 0.36271(6) 0.92381(8) 0.0533(2) Uani 1.00 1 d . . .
S(2) S -0.22643(7) -0.10032(6) 0.78500(8) 0.0519(2) Uani 1.00 1 d . . .
F(1) F -0.461(1) -0.6050(8) 0.492(1) 0.096(3) Uani 0.60 1 d P . .
F(2) F -0.371(1) -0.6943(6) 0.468(1) 0.082(4) Uani 0.40 1 d P . .
F(3) F -0.4638(5) -0.6713(4) 0.3149(5) 0.137(2) Uani 0.80 1 d P . .
F(4) F 0.4078(9) 0.8701(8) 0.875(1) 0.104(3) Uani 0.60 1 d P . .
F(5) F 0.5376(9) 0.8317(8) 0.936(2) 0.125(4) Uani 0.70 1 d P . .
F(6) F 0.499(2) 0.9008(7) 1.0782(9) 0.190(4) Uani 0.70 1 d P . .
F(7) F -0.387(2) -0.705(1) 0.388(2) 0.110(5) Uani 0.30 1 d P . .
F(8) F -0.476(2) -0.616(2) 0.456(3) 0.157(8) Uani 0.40 1 d P . .
F(9) F -0.358(1) -0.666(1) 0.544(1) 0.172(5) Uani 0.50 1 d P . .
F(10) F 0.401(1) 0.8979(9) 0.965(4) 0.210(6) Uani 0.50 1 d P . .
F(11) F 0.489(5) 0.829(4) 0.883(4) 0.18(1) Uani 0.20 1 d P . .
F(12) F 0.540(1) 0.877(2) 1.071(3) 0.135(8) Uani 0.30 1 d P . .
O(1) O 0.1191(2) 0.0168(1) 0.6260(2) 0.0486(6) Uani 1.00 1 d . . .
O(2) O 0.4040(2) 0.4482(2) 1.1499(3) 0.0786(8) Uani 1.00 1 d . . .
O(3) O -0.1656(2) 0.2250(2) 0.7015(2) 0.0610(7) Uani 1.00 1 d . . .
O(4) O -0.0534(2) -0.1599(2) 0.8761(2) 0.0650(8) Uani 1.00 1 d . . .
N(1) N 0.1289(3) -0.2563(2) 0.5658(3) 0.0600(9) Uani 1.00 1 d . . .
N(2) N 0.2284(2) -0.0761(2) 0.6166(3) 0.0562(9) Uani 1.00 1 d . . .
N(3) N 0.2205(2) 0.1808(2) 0.8582(2) 0.0415(7) Uani 1.00 1 d . . .
N(4) N 0.2549(2) 0.2880(2) 1.0529(2) 0.0490(8) Uani 1.00 1 d . . .
N(5) N -0.0861(3) 0.2747(2) 0.9199(3) 0.0555(9) Uani 1.00 1 d . . .
N(6) N 0.0901(3) 0.4318(2) 1.0354(3) 0.0577(9) Uani 1.00 1 d . . .
N(7) N -0.0928(2) 0.0764(2) 0.7763(2) 0.0487(8) Uani 1.00 1 d . . .
N(8) N 0.0189(2) -0.0085(2) 0.8455(2) 0.0487(8) Uani 1.00 1 d . . .
C(1) C -0.3899(5) -0.6255(3) 0.4423(6) 0.085(2) Uani 1.00 1 d . . .
C(2) C -0.2810(3) -0.5306(3) 0.4627(4) 0.064(1) Uani 1.00 1 d . . .
C(3) C -0.1686(4) -0.5152(3) 0.5330(4) 0.072(1) Uani 1.00 1 d . . .
C(4) C -0.0701(3) -0.4252(3) 0.5585(4) 0.065(1) Uani 1.00 1 d . . .
C(5) C -0.0833(3) -0.3481(2) 0.5175(3) 0.0469(9) Uani 1.00 1 d . . .
C(6) C -0.1978(3) -0.3658(3) 0.4420(4) 0.066(1) Uani 1.00 1 d . . .
C(7) C -0.2961(4) -0.4557(3) 0.4163(4) 0.077(1) Uani 1.00 1 d . . .
C(8) C 0.0233(3) -0.2504(2) 0.5495(3) 0.046(1) Uani 1.00 1 d . . .
C(9) C 0.0167(3) -0.1600(2) 0.5647(3) 0.0450(9) Uani 1.00 1 d . . .
C(10) C 0.1238(3) -0.0738(2) 0.6012(3) 0.0423(9) Uani 1.00 1 d . . .
C(11) C 0.2234(3) -0.1677(3) 0.5978(4) 0.067(1) Uani 1.00 1 d . . .
C(12) C 0.2225(3) 0.1055(2) 0.6493(3) 0.0438(9) Uani 1.00 1 d . . .
C(13) C 0.2736(3) 0.1180(2) 0.5617(3) 0.054(1) Uani 1.00 1 d . . .
C(14) C 0.3709(3) 0.2100(2) 0.5838(3) 0.055(1) Uani 1.00 1 d . . .
C(15) C 0.4147(3) 0.2895(2) 0.6931(3) 0.052(1) Uani 1.00 1 d . . .
C(16) C 0.3602(3) 0.2757(2) 0.7804(3) 0.0449(9) Uani 1.00 1 d . . .
C(17) C 0.2644(3) 0.1836(2) 0.7613(3) 0.0393(8) Uani 1.00 1 d . . .
C(18) C 0.2793(3) 0.2690(2) 0.9459(3) 0.0432(9) Uani 1.00 1 d . . .
C(19) C 0.3192(3) 0.3780(3) 1.1530(3) 0.059(1) Uani 1.00 1 d . . .
C(20) C 0.2790(4) 0.3832(3) 1.2602(4) 0.074(1) Uani 1.00 1 d . . .
C(21) C 0.4480(5) 0.8375(3) 0.9694(6) 0.085(2) Uani 1.00 1 d . . .
C(22) C 0.3567(3) 0.7340(3) 0.9572(4) 0.062(1) Uani 1.00 1 d . . .
C(23) C 0.2761(4) 0.6674(3) 0.8408(4) 0.087(1) Uani 1.00 1 d . . .
C(24) C 0.1935(4) 0.5737(3) 0.8296(4) 0.083(1) Uani 1.00 1 d . . .
C(25) C 0.1888(3) 0.5451(2) 0.9352(3) 0.052(1) Uani 1.00 1 d . . .
C(26) C 0.2702(3) 0.6139(3) 1.0517(4) 0.065(1) Uani 1.00 1 d . . .
C(27) C 0.3536(3) 0.7077(3) 1.0624(4) 0.064(1) Uani 1.00 1 d . . .
C(28) C 0.0933(3) 0.4466(2) 0.9256(3) 0.051(1) Uani 1.00 1 d . . .
C(29) C 0.0103(3) 0.3759(2) 0.8108(3) 0.056(1) Uani 1.00 1 d . . .
C(30) C -0.0783(3) 0.2922(2) 0.8155(3) 0.052(1) Uani 1.00 1 d . . .
C(31) C 0.0013(3) 0.3461(3) 1.0252(3) 0.058(1) Uani 1.00 1 d . . .
C(32) C -0.2485(3) 0.1341(2) 0.7044(3) 0.052(1) Uani 1.00 1 d . . .
C(33) C -0.3679(3) 0.1129(3) 0.6654(3) 0.061(1) Uani 1.00 1 d . . .
C(34) C -0.4524(3) 0.0214(3) 0.6640(3) 0.064(1) Uani 1.00 1 d . . .
C(35) C -0.4184(3) -0.0487(3) 0.6991(3) 0.057(1) Uani 1.00 1 d . . .
C(36) C -0.2954(3) -0.0267(2) 0.7368(3) 0.0497(9) Uani 1.00 1 d . . .
C(37) C -0.2119(3) 0.0633(2) 0.7373(3) 0.0468(9) Uani 1.00 1 d . . .
C(38) C -0.0895(3) -0.0031(2) 0.8040(3) 0.0459(9) Uani 1.00 1 d . . .
C(39) C 0.0322(3) -0.0880(2) 0.8780(3) 0.050(1) Uani 1.00 1 d . . .
C(40) C 0.1561(3) -0.0812(3) 0.9140(4) 0.065(1) Uani 1.00 1 d . . .
H(1) H -0.1579 -0.5668 0.5643 0.089 Uiso 1.00 1 c R . .
H(2) H 0.0086 -0.4158 0.6051 0.079 Uiso 1.00 1 c R . .
H(3) H -0.2078 -0.3150 0.4083 0.070 Uiso 1.00 1 c R . .
H(4) H -0.3743 -0.4665 0.3659 0.083 Uiso 1.00 1 c R . .
H(5) H -0.0577 -0.1563 0.5507 0.050 Uiso 1.00 1 c R . .
H(6) H 0.2979 -0.1707 0.6088 0.079 Uiso 1.00 1 c R . .
H(7) H 0.2430 0.0638 0.4855 0.060 Uiso 1.00 1 c R . .
H(8) H 0.4068 0.2173 0.5227 0.066 Uiso 1.00 1 c R . .
H(9) H 0.4806 0.3522 0.7084 0.058 Uiso 1.00 1 c R . .
H(10) H 0.1891 0.2358 1.0591 0.055 Uiso 1.00 1 c R . .
H(11) H 0.3206 0.3602 1.3198 0.083 Uiso 1.00 1 c R . .
H(12) H 0.1948 0.3413 1.2304 0.083 Uiso 1.00 1 c R . .
H(13) H 0.2957 0.4512 1.2995 0.083 Uiso 1.00 1 c R . .
H(14) H 0.2773 0.6865 0.7675 0.091 Uiso 1.00 1 c R . .
H(15) H 0.1385 0.5273 0.7482 0.082 Uiso 1.00 1 c R . .
H(16) H 0.2675 0.5961 1.1255 0.071 Uiso 1.00 1 c R . .
H(17) H 0.4100 0.7541 1.1432 0.065 Uiso 1.00 1 c R . .
H(18) H 0.0144 0.3844 0.7329 0.066 Uiso 1.00 1 c R . .
H(19) H -0.0013 0.3345 1.1023 0.068 Uiso 1.00 1 c R . .
H(20) H -0.3928 0.1609 0.6396 0.065 Uiso 1.00 1 c R . .
H(21) H -0.5349 0.0080 0.6387 0.067 Uiso 1.00 1 c R . .
H(22) H -0.4758 -0.1112 0.6976 0.061 Uiso 1.00 1 c R . .
H(23) H 0.0893 0.0468 0.8519 0.055 Uiso 1.00 1 c R . .
H(24) H 0.1981 -0.0491 1.0027 0.080 Uiso 1.00 1 c R . .
H(25) H 0.1979 -0.0429 0.8708 0.079 Uiso 1.00 1 c R . .
H(26) H 0.1510 -0.1475 0.8917 0.079 Uiso 1.00 1 c R . .

loop_
_atom_site_aniso_label
_atom_site_aniso_U_11
_atom_site_aniso_U_22
_atom_site_aniso_U_33
_atom_site_aniso_U_12
_atom_site_aniso_U_13
_atom_site_aniso_U_23
S(1) 0.0487(5) 0.0346(4) 0.0579(5) 0.0017(4) 0.0207(4) 0.0079(4)
S(2) 0.0405(5) 0.0426(5) 0.0575(5) 0.0043(4) 0.0155(4) 0.0167(4)
F(1) 0.080(7) 0.047(3) 0.142(5) -0.006(3) 0.073(5) 0.012(3)
F(2) 0.067(5) 0.018(4) 0.13(1) 0.008(4) 0.015(9) 0.015(7)
F(3) 0.087(3) 0.096(3) 0.130(4) -0.031(3) 0.026(3) -0.010(3)
F(4) 0.097(6) 0.074(5) 0.132(5) 0.017(4) 0.038(4) 0.065(5)
F(5) 0.061(4) 0.096(5) 0.20(1) 0.006(4) 0.048(5) 0.068(8)
F(6) 0.27(2) 0.070(4) 0.110(7) -0.043(7) 0.088(8) -0.004(4)
F(7) 0.08(1) 0.041(6) 0.15(2) -0.019(5) 0.05(1) -0.031(9)
F(8) 0.053(7) 0.12(1) 0.28(3) 0.029(8) 0.04(1) 0.05(1)
F(9) 0.107(6) 0.13(1) 0.22(1) -0.017(7) 0.040(9) 0.11(1)
F(10) 0.083(6) 0.065(6) 0.43(3) 0.025(5) 0.03(1) 0.10(1)
F(11) 0.14(3) 0.15(3) 0.12(2) -0.07(3) 0.10(3) -0.05(2)
F(12) 0.019(4) 0.09(1) 0.20(3) -0.022(5) -0.038(8) 0.06(2)
O(1) 0.039(1) 0.030(1) 0.061(1) 0.0041(9) 0.017(1) 0.006(1)
O(2) 0.073(2) 0.054(2) 0.072(2) -0.002(1) 0.028(1) 0.002(1)
O(3) 0.056(1) 0.049(1) 0.055(1) 0.010(1) 0.005(1) 0.018(1)
O(4) 0.053(1) 0.053(1) 0.082(2) 0.011(1) 0.025(1) 0.032(1)
N(1) 0.044(2) 0.044(2) 0.092(2) 0.017(1) 0.027(2) 0.025(2)
N(2) 0.038(2) 0.044(2) 0.077(2) 0.011(1) 0.018(1) 0.021(1)
N(3) 0.034(1) 0.031(1) 0.049(2) 0.008(1) 0.013(1) 0.011(1)
N(4) 0.047(2) 0.039(1) 0.050(2) 0.010(1) 0.019(1) 0.008(1)
N(5) 0.048(2) 0.050(2) 0.060(2) 0.017(1) 0.014(1) 0.019(2)
N(6) 0.051(2) 0.054(2) 0.059(2) 0.017(1) 0.015(1) 0.020(1)
N(7) 0.041(2) 0.045(2) 0.050(2) 0.008(1) 0.016(1) 0.015(1)
N(8) 0.038(2) 0.043(1) 0.057(2) 0.009(1) 0.017(1) 0.018(1)
C(1) 0.073(4) 0.047(3) 0.126(5) 0.013(2) 0.050(3) 0.018(3)
C(2) 0.050(2) 0.039(2) 0.093(3) 0.011(2) 0.031(2) 0.012(2)
C(3) 0.063(3) 0.046(2) 0.114(3) 0.022(2) 0.038(3) 0.036(2)
C(4) 0.047(2) 0.045(2) 0.106(3) 0.019(2) 0.028(2) 0.032(2)
C(5) 0.039(2) 0.031(2) 0.060(2) 0.008(1) 0.019(2) 0.008(2)
C(6) 0.046(2) 0.046(2) 0.084(3) 0.007(2) 0.010(2) 0.024(2)
C(7) 0.047(2) 0.050(2) 0.112(3) 0.009(2) 0.017(2) 0.020(2)
C(8) 0.043(2) 0.044(2) 0.049(2) 0.017(2) 0.016(2) 0.016(2)
C(9) 0.033(2) 0.036(2) 0.055(2) 0.011(1) 0.011(1) 0.011(1)
C(10) 0.035(2) 0.037(2) 0.044(2) 0.009(1) 0.011(1) 0.010(1)
C(11) 0.036(2) 0.054(2) 0.108(3) 0.018(2) 0.021(2) 0.029(2)
C(12) 0.037(2) 0.030(2) 0.049(2) 0.004(1) 0.012(2) 0.008(1)
C(13) 0.055(2) 0.048(2) 0.047(2) 0.014(2) 0.017(2) 0.013(2)
C(14) 0.061(2) 0.048(2) 0.056(2) 0.017(2) 0.031(2) 0.020(2)
C(15) 0.042(2) 0.039(2) 0.063(2) 0.004(1) 0.019(2) 0.021(2)
C(16) 0.037(2) 0.036(2) 0.051(2) 0.007(1) 0.013(2) 0.014(1)
C(17) 0.033(2) 0.033(2) 0.047(2) 0.010(1) 0.014(1) 0.015(1)
C(18) 0.036(2) 0.037(2) 0.051(2) 0.012(1) 0.015(2) 0.013(2)
C(19) 0.053(2) 0.048(2) 0.063(2) 0.012(2) 0.022(2) 0.010(2)
C(20) 0.073(3) 0.069(3) 0.065(3) 0.018(2) 0.028(2) 0.012(2)
C(21) 0.079(4) 0.057(3) 0.096(4) 0.011(3) 0.028(3) 0.023(3)
C(22) 0.049(2) 0.044(2) 0.077(3) 0.009(2) 0.019(2) 0.017(2)
C(23) 0.093(3) 0.071(3) 0.063(3) 0.005(2) 0.023(2) 0.023(2)
C(24) 0.080(3) 0.058(2) 0.066(3) -0.004(2) 0.015(2) 0.016(2)
C(25) 0.047(2) 0.048(2) 0.059(2) 0.020(2) 0.016(2) 0.020(2)
C(26) 0.057(2) 0.061(2) 0.060(2) 0.017(2) 0.009(2) 0.020(2)
C(27) 0.054(2) 0.046(2) 0.063(2) 0.008(2) 0.004(2) 0.009(2)
C(28) 0.048(2) 0.045(2) 0.058(2) 0.021(2) 0.014(2) 0.016(2)
C(29) 0.059(2) 0.048(2) 0.059(2) 0.020(2) 0.018(2) 0.024(2)
C(30) 0.050(2) 0.042(2) 0.058(2) 0.018(2) 0.013(2) 0.018(2)
C(31) 0.056(2) 0.059(2) 0.054(2) 0.020(2) 0.018(2) 0.021(2)
C(32) 0.045(2) 0.045(2) 0.050(2) 0.008(2) 0.009(2) 0.013(2)
C(33) 0.049(2) 0.059(2) 0.054(2) 0.017(2) 0.004(2) 0.013(2)
C(34) 0.036(2) 0.071(2) 0.061(2) 0.010(2) 0.008(2) 0.014(2)
C(35) 0.036(2) 0.055(2) 0.061(2) 0.006(2) 0.013(2) 0.017(2)
C(36) 0.040(2) 0.044(2) 0.049(2) 0.004(1) 0.015(2) 0.012(1)
C(37) 0.037(2) 0.045(2) 0.041(2) 0.006(1) 0.011(1) 0.007(1)
C(38) 0.036(2) 0.043(2) 0.047(2) 0.007(1) 0.015(2) 0.012(2)
C(39) 0.044(2) 0.047(2) 0.050(2) 0.015(2) 0.016(2) 0.011(2)
C(40) 0.064(2) 0.067(2) 0.066(2) 0.029(2) 0.026(2) 0.025(2)

loop_
_atom_type_symbol
_atom_type_description
_atom_type_scat_dispersion_real
_atom_type_scat_dispersion_imag
_atom_type_scat_source
C C 0.018 0.009
;
International Tables for Crystallography
(1992, Vol. C, Tables 4.2.6.8 and 6.1.1.4)
;
H H 0.000 0.000
;
International Tables for Crystallography
(1992, Vol. C, Table 6.1.1.4)
;
N N 0.031 0.018
;
International Tables for Crystallography
(1992, Vol. C, Tables 4.2.6.8 and 6.1.1.4)
;
O O 0.049 0.032
;
International Tables for Crystallography
(1992, Vol. C, Tables 4.2.6.8 and 6.1.1.4)
;
F F 0.073 0.053
;
International Tables for Crystallography
(1992, Vol. C, Tables 4.2.6.8 and 6.1.1.4)
;
S S 0.333 0.557
;
International Tables for Crystallography
(1992, Vol. C, Tables 4.2.6.8 and 6.1.1.4)
;

loop_
_geom_angle_atom_site_label_1
_geom_angle_atom_site_label_2
_geom_angle_atom_site_label_3
_geom_angle
_geom_angle_site_symmetry_1
_geom_angle_site_symmetry_2
_geom_angle_site_symmetry_3
S(1) C(16) C(15) 128.1(2) . . .
S(1) C(16) C(17) 109.8(3) . . .
C(18) S(1) C(16) 88.1(2) . . .
S(1) C(18) N(3) 117.2(3) . . .
S(1) C(18) N(4) 120.7(2) . . .
S(2) C(36) C(35) 128.6(3) . . .
S(2) C(36) C(37) 110.5(3) . . .
C(38) S(2) C(36) 87.9(2) . . .
S(2) C(38) N(7) 117.2(3) . . .
S(2) C(38) N(8) 122.9(3) . . .
F(1) F(8) C(1) 94(4) . . .
C(1) F(1) F(8) 68(4) . . .
F(1) C(1) F(2) 112(1) . . .
F(1) C(1) F(3) 102.1(7) . . .
F(1) C(1) F(7) 135(1) . . .
F(1) C(1) F(8) 17(1) . . .
F(1) C(1) F(9) 87(1) . . .
F(1) C(1) C(2) 111.6(6) . . .
F(2) F(7) F(3) 122(2) . . .
F(2) F(7) F(9) 9(1) . . .
F(9) F(2) F(7) 160(2) . . .
F(2) F(7) C(1) 66(1) . . .
C(1) F(2) F(7) 72(1) . . .
F(2) F(9) F(7) 9(1) . . .
F(2) F(9) C(1) 56(1) . . .
C(1) F(2) F(9) 88(1) . . .
F(2) C(1) F(3) 101.5(7) . . .
F(2) C(1) F(7) 40(1) . . .
F(2) C(1) F(8) 118(1) . . .
F(2) C(1) F(9) 35.2(9) . . .
F(2) C(1) C(2) 116.3(7) . . .
F(3) F(7) F(9) 114(1) . . .
F(3) F(7) C(1) 62(1) . . .
C(1) F(3) F(7) 53.1(8) . . .
F(3) C(1) F(7) 64(1) . . .
F(3) C(1) F(8) 85(1) . . .
F(3) C(1) F(9) 132.5(6) . . .
F(3) C(1) C(2) 111.2(5) . . .
F(4) F(10) F(6) 112(1) . . .
F(11) F(4) F(10) 114(2) . . .
F(4) F(10) C(21) 68(1) . . .
C(21) F(4) F(10) 61(1) . . .
F(4) F(11) F(5) 133(6) . . .
F(4) F(11) C(21) 60(3) . . .
C(21) F(4) F(11) 55(2) . . .
F(4) C(21) F(5) 93(1) . . .
F(4) C(21) F(6) 116.3(9) . . .
F(4) C(21) F(10) 49(2) . . .
F(4) C(21) F(11) 64(3) . . .
F(4) C(21) F(12) 134(1) . . .
F(4) C(21) C(22) 111.9(5) . . .
F(12) F(5) F(11) 114(5) . . .
F(5) F(11) C(21) 80(5) . . .
C(21) F(5) F(11) 67(5) . . .
F(5) F(12) F(6) 119(3) . . .
F(5) F(12) C(21) 54(1) . . .
C(21) F(5) F(12) 50.4(9) . . .
F(5) C(21) F(6) 105(1) . . .
F(5) C(21) F(10) 132(1) . . .
F(5) C(21) F(11) 32(2) . . .
F(5) C(21) F(12) 74(1) . . .
F(5) C(21) C(22) 111.5(6) . . .
F(12) F(6) F(10) 123(3) . . .
F(6) F(10) C(21) 52(1) . . .
C(21) F(6) F(10) 52(1) . . .
F(6) F(12) C(21) 71(1) . . .
C(21) F(6) F(12) 73(2) . . .
F(6) C(21) F(10) 74(1) . . .
F(6) C(21) F(11) 129(2) . . .
F(6) C(21) F(12) 34(1) . . .
F(6) C(21) C(22) 115.3(8) . . .
F(7) F(9) C(1) 46.8(9) . . .
C(1) F(7) F(9) 57(1) . . .
F(7) C(1) F(8) 127(1) . . .
F(7) C(1) F(9) 75(1) . . .
F(7) C(1) C(2) 113(1) . . .
F(8) C(1) F(9) 100(1) . . .
F(8) C(1) C(2) 117(1) . . .
F(9) C(1) C(2) 107.9(6) . . .
F(10) C(21) F(11) 111(3) . . .
F(10) C(21) F(12) 107(1) . . .
F(10) C(21) C(22) 110.4(9) . . .
F(11) C(21) F(12) 105(2) . . .
F(11) C(21) C(22) 109(2) . . .
F(12) C(21) C(22) 113(1) . . .
O(1) C(10) N(2) 119.7(2) . . .
O(1) C(10) C(9) 117.1(3) . . .
C(12) O(1) C(10) 119.0(3) . . .
O(1) C(12) C(17) 117.1(3) . . .
O(1) C(12) C(13) 121.6(2) . . .
O(2) C(19) N(4) 120.6(4) . . .
O(2) C(19) C(20) 123.1(3) . . .
O(3) C(30) N(5) 119.0(3) . . .
O(3) C(30) C(29) 116.3(3) . . .
C(32) O(3) C(30) 116.6(3) . . .
O(3) C(32) C(37) 120.6(3) . . .
O(3) C(32) C(33) 119.3(4) . . .
O(4) C(39) N(8) 121.1(4) . . .
O(4) C(39) C(40) 122.9(4) . . .
N(1) C(8) C(9) 121.9(3) . . .
C(11) N(1) C(8) 114.4(3) . . .
N(1) C(8) C(5) 115.5(3) . . .
N(1) C(11) N(2) 129.2(4) . . .
N(2) C(10) C(9) 123.2(3) . . .
C(11) N(2) C(10) 114.4(3) . . .
N(3) C(17) C(16) 115.4(2) . . .
C(18) N(3) C(17) 109.4(3) . . .
N(3) C(17) C(12) 126.8(2) . . .
N(3) C(18) N(4) 122.0(3) . . .
C(19) N(4) C(18) 124.6(3) . . .
N(4) C(19) C(20) 116.3(3) . . .
N(5) C(30) C(29) 124.6(3) . . .
C(31) N(5) C(30) 114.1(3) . . .
N(5) C(31) N(6) 128.0(4) . . .
N(6) C(28) C(29) 121.5(3) . . .
C(31) N(6) C(28) 115.5(3) . . .
N(6) C(28) C(25) 116.3(2) . . .
N(7) C(37) C(36) 115.6(3) . . .
C(38) N(7) C(37) 108.8(3) . . .
N(7) C(37) C(32) 124.7(3) . . .
N(7) C(38) N(8) 120.0(3) . . .
C(39) N(8) C(38) 124.5(3) . . .
N(8) C(39) C(40) 116.0(3) . . .
C(1) C(2) C(3) 120.6(4) . . .
C(1) C(2) C(7) 119.7(4) . . .
C(7) C(2) C(3) 119.5(3) . . .
C(2) C(3) C(4) 120.4(4) . . .
C(2) C(7) C(6) 120.1(4) . . .
C(3) C(4) C(5) 121.1(4) . . .
C(4) C(5) C(8) 120.5(3) . . .
C(4) C(5) C(6) 118.1(3) . . .
C(5) C(6) C(7) 120.6(4) . . .
C(8) C(5) C(6) 121.4(3) . . .
C(5) C(8) C(9) 122.6(3) . . .
C(8) C(9) C(10) 116.9(3) . . .
C(17) C(12) C(13) 121.0(3) . . .
C(12) C(13) C(14) 120.3(3) . . .
C(12) C(17) C(16) 117.8(3) . . .
C(13) C(14) C(15) 120.6(4) . . .
C(14) C(15) C(16) 118.2(3) . . .
C(15) C(16) C(17) 122.1(3) . . .
C(21) C(22) C(23) 120.3(5) . . .
C(21) C(22) C(27) 120.0(3) . . .
C(27) C(22) C(23) 119.7(3) . . .
C(22) C(23) C(24) 120.4(5) . . .
C(22) C(27) C(26) 120.1(3) . . .
C(23) C(24) C(25) 120.9(3) . . .
C(24) C(25) C(28) 121.7(3) . . .
C(24) C(25) C(26) 117.6(3) . . .
C(25) C(26) C(27) 121.2(4) . . .
C(28) C(25) C(26) 120.5(4) . . .
C(25) C(28) C(29) 122.2(4) . . .
C(28) C(29) C(30) 116.2(4) . . .
C(37) C(32) C(33) 120.0(3) . . .
C(32) C(33) C(34) 120.1(4) . . .
C(32) C(37) C(36) 119.7(3) . . .
C(33) C(34) C(35) 121.1(4) . . .
C(34) C(35) C(36) 118.2(3) . . .
C(35) C(36) C(37) 120.9(4) . . .
N(1) C(11) H(6) 115.3550 . . .
N(2) C(11) H(6) 115.4571 . . .
H(10) N(4) C(18) 117.7626 . . .
H(10) N(4) C(19) 117.6006 . . .
N(5) C(31) H(19) 115.7861 . . .
N(6) C(31) H(19) 116.2177 . . .
H(23) N(8) C(38) 117.9839 . . .
H(23) N(8) C(39) 117.4965 . . .
C(2) C(3) H(1) 119.7085 . . .
C(2) C(7) H(4) 119.9184 . . .
H(1) C(3) C(4) 119.9263 . . .
C(3) C(4) H(2) 119.9452 . . .
H(2) C(4) C(5) 118.9091 . . .
C(5) C(6) H(3) 119.1876 . . .
C(6) C(7) H(4) 119.9539 . . .
H(3) C(6) C(7) 120.1815 . . .
C(8) C(9) H(5) 121.6930 . . .
H(5) C(9) C(10) 121.4322 . . .
C(12) C(13) H(7) 119.5094 . . .
H(7) C(13) C(14) 120.2015 . . .
C(13) C(14) H(8) 119.4748 . . .
C(14) C(15) H(9) 120.9658 . . .
H(8) C(14) C(15) 119.9222 . . .
H(9) C(15) C(16) 120.8404 . . .
C(19) C(20) H(11) 109.3258 . . .
C(19) C(20) H(12) 109.4734 . . .
C(19) C(20) H(13) 109.6223 . . .
H(12) C(20) H(11) 109.4678 . . .
H(13) C(20) H(11) 109.4664 . . .
H(13) C(20) H(12) 109.4715 . . .
C(22) C(23) H(14) 119.5745 . . .
C(22) C(27) H(17) 119.4833 . . .
H(14) C(23) C(24) 120.0149 . . .
C(23) C(24) H(15) 119.9144 . . .
H(15) C(24) C(25) 119.1496 . . .
C(25) C(26) H(16) 118.8890 . . .
C(26) C(27) H(17) 120.4061 . . .
H(16) C(26) C(27) 119.8982 . . .
C(28) C(29) H(18) 121.8700 . . .
H(18) C(29) C(30) 121.9107 . . .
C(32) C(33) H(20) 119.5375 . . .
H(20) C(33) C(34) 120.3630 . . .
C(33) C(34) H(21) 119.5448 . . .
C(34) C(35) H(22) 121.1122 . . .
H(21) C(34) C(35) 119.3928 . . .
H(22) C(35) C(36) 120.6645 . . .
C(39) C(40) H(25) 109.6818 . . .
C(39) C(40) H(24) 109.3629 . . .
C(39) C(40) H(26) 109.3758 . . .
H(25) C(40) H(24) 109.4715 . . .
H(26) C(40) H(24) 109.4727 . . .
H(26) C(40) H(25) 109.4624 . . .

loop_
_geom_bond_atom_site_label_1
_geom_bond_atom_site_label_2
_geom_bond_distance
_geom_bond_site_symmetry_1
_geom_bond_site_symmetry_2
S(1) C(16) 1.739(3) . .
S(1) C(18) 1.750(3) . .
S(2) C(36) 1.728(4) . .
S(2) C(38) 1.749(3) . .
F(1) F(8) 0.38(3) . .
F(1) C(1) 1.30(2) . .
F(2) F(7) 0.86(3) . .
F(2) F(9) 0.84(2) . .
F(2) C(1) 1.21(1) . .
F(3) F(7) 1.42(2) . .
F(3) C(1) 1.390(7) . .
F(4) F(10) 1.09(4) . .
F(4) F(11) 1.38(7) . .
F(4) C(21) 1.33(1) . .
F(5) F(11) 0.73(6) . .
F(5) F(12) 1.59(4) . .
F(5) C(21) 1.34(2) . .
F(6) F(10) 1.53(3) . .
F(6) F(12) 0.75(3) . .
F(6) C(21) 1.25(1) . .
F(7) F(9) 1.67(3) . .
F(7) C(1) 1.26(2) . .
F(8) C(1) 1.22(3) . .
F(9) C(1) 1.45(2) . .
F(10) F(6) 1.53(3) . .
F(10) C(21) 1.26(2) . .
F(11) C(21) 1.26(7) . .
F(12) F(6) 0.75(3) . .
F(12) C(21) 1.27(2) . .
O(1) C(10) 1.359(4) . .
O(1) C(12) 1.408(3) . .
O(2) C(19) 1.221(4) . .
O(3) C(30) 1.373(3) . .
O(3) C(32) 1.402(4) . .
O(4) C(39) 1.218(4) . .
N(1) C(8) 1.356(5) . .
N(1) C(11) 1.328(4) . .
N(2) C(10) 1.322(5) . .
N(2) C(11) 1.320(5) . .
N(3) C(17) 1.392(5) . .
N(3) C(18) 1.302(3) . .
N(4) C(18) 1.368(5) . .
N(4) C(19) 1.387(4) . .
N(5) C(30) 1.309(5) . .
N(5) C(31) 1.333(4) . .
N(6) C(28) 1.342(5) . .
N(6) C(31) 1.328(4) . .
N(7) C(37) 1.398(5) . .
N(7) C(38) 1.301(5) . .
N(8) C(38) 1.382(5) . .
N(8) C(39) 1.366(5) . .
C(1) C(2) 1.508(6) . .
C(2) C(3) 1.358(6) . .
C(2) C(7) 1.382(6) . .
C(3) C(4) 1.381(5) . .
C(4) C(5) 1.374(6) . .
C(5) C(6) 1.387(5) . .
C(5) C(8) 1.486(4) . .
C(6) C(7) 1.377(5) . .
C(8) C(9) 1.368(5) . .
C(9) C(10) 1.384(4) . .
C(12) C(13) 1.361(6) . .
C(12) C(17) 1.390(4) . .
C(13) C(14) 1.399(4) . .
C(14) C(15) 1.377(5) . .
C(15) C(16) 1.388(6) . .
C(16) C(17) 1.401(4) . .
C(19) C(20) 1.474(7) . .
C(21) F(6) 1.25(1) . .
C(21) C(22) 1.515(6) . .
C(22) C(23) 1.366(5) . .
C(22) C(27) 1.358(7) . .
C(23) C(24) 1.371(6) . .
C(24) C(25) 1.381(6) . .
C(25) C(26) 1.378(4) . .
C(25) C(28) 1.495(5) . .
C(26) C(27) 1.378(5) . .
C(28) C(29) 1.378(4) . .
C(29) C(30) 1.374(5) . .
C(32) C(33) 1.368(5) . .
C(32) C(37) 1.380(6) . .
C(33) C(34) 1.397(5) . .
C(34) C(35) 1.361(7) . .
C(35) C(36) 1.408(5) . .
C(36) C(37) 1.379(4) . .
C(39) C(40) 1.490(6) . .
N(4) H(10) 0.9501 . .
N(8) H(23) 0.9500 . .
C(3) H(1) 0.9500 . .
C(4) H(2) 0.9499 . .
C(6) H(3) 0.9500 . .
C(7) H(4) 0.9500 . .
C(9) H(5) 0.9501 . .
C(11) H(6) 0.9500 . .
C(13) H(7) 0.9499 . .
C(14) H(8) 0.9501 . .
C(15) H(9) 0.9500 . .
C(20) H(11) 0.9500 . .
C(20) H(12) 0.9500 . .
C(20) H(13) 0.9500 . .
C(23) H(14) 0.9500 . .
C(24) H(15) 0.9500 . .
C(26) H(16) 0.9499 . .
C(27) H(17) 0.9500 . .
C(29) H(18) 0.9500 . .
C(31) H(19) 0.9500 . .
C(33) H(20) 0.9500 . .
C(34) H(21) 0.9500 . .
C(35) H(22) 0.9500 . .
C(40) H(24) 0.9500 . .
C(40) H(25) 0.9500 . .
C(40) H(26) 0.9500 . .

loop_
_geom_contact_atom_site_label_1
_geom_contact_atom_site_label_2
_geom_contact_distance
_geom_contact_site_symmetry_1
_geom_contact_site_symmetry_2
S(1) O(2) 2.646(3) . .
S(1) O(2) 3.495(3) . 66702
S(1) N(3) 2.616(2) . .
S(1) N(4) 2.716(3) . .
S(1) C(15) 2.816(4) . .
S(1) C(17) 2.577(2) . .
S(1) C(19) 3.072(5) . .
S(2) O(4) 2.714(3) . .
S(2) N(7) 2.614(3) . .
S(2) N(8) 2.756(3) . .
S(2) C(35) 2.829(4) . .
S(2) C(37) 2.561(4) . .
S(2) C(39) 3.125(4) . .
F(1) F(2) 2.09(2) . .
F(1) F(3) 2.10(2) . .
F(1) F(7) 2.36(3) . .
F(1) F(9) 1.90(2) . .
F(1) C(2) 2.33(2) . .
F(1) C(3) 3.36(1) . .
F(1) C(7) 2.93(1) . .
F(1) C(14) 3.39(1) . 44501
F(1) C(15) 3.48(2) . 44501
F(1) C(20) 3.59(1) . 44401
F(1) C(20) 3.44(1) . 55702
F(2) F(3) 2.02(2) . .
F(2) F(8) 2.09(3) . .
F(2) N(1) 3.55(1) . 54602
F(2) C(2) 2.32(1) . .
F(2) C(3) 2.75(1) . .
F(2) C(7) 3.56(1) . .
F(2) C(11) 3.39(1) . 54602
F(2) C(35) 3.551(8) . 44602
F(3) F(5) 3.05(2) . 55602
F(3) F(8) 1.77(3) . .
F(3) F(9) 2.60(2) . .
F(3) F(11) 2.82(6) . 55602
F(3) O(2) 3.384(7) . 44401
F(3) C(2) 2.391(5) . .
F(3) C(3) 3.507(5) . .
F(3) C(7) 2.923(6) . .
F(3) C(19) 3.316(8) . 44401
F(3) C(23) 3.383(9) . 55602
F(4) F(5) 1.95(2) . .
F(4) F(6) 2.19(2) . .
F(4) F(6) 3.07(1) . 67702
F(4) F(7) 3.43(2) . 55602
F(4) F(10) 3.22(1) . 67702
F(4) F(12) 2.39(3) . .
F(4) F(12) 3.49(3) . 67702
F(4) C(11) 3.23(1) . 56501
F(4) C(22) 2.36(1) . .
F(4) C(23) 2.76(1) . .
F(4) C(27) 3.56(1) . .
F(4) C(35) 3.48(1) . 66501
F(5) F(3) 3.05(2) . 55602
F(5) F(6) 2.06(3) . .
F(5) F(7) 3.48(2) . 55602
F(5) F(10) 2.38(2) . .
F(5) N(3) 3.45(1) . 66702
F(5) C(18) 3.36(1) . 66702
F(5) C(22) 2.36(1) . .
F(5) C(23) 3.08(1) . .
F(5) C(27) 3.31(2) . .
F(6) F(4) 2.19(2) . .
F(6) F(4) 3.07(1) . 67702
F(6) F(5) 2.06(3) . .
F(6) F(10) 3.01(3) . 67702
F(6) F(11) 2.26(6) . .
F(6) C(22) 2.34(1) . .
F(6) C(23) 3.57(1) . .
F(6) C(27) 2.75(1) . .
F(6) C(34) 3.30(2) . 56702
F(7) F(4) 3.43(2) . 55602
F(7) F(5) 3.48(2) . 55602
F(7) F(8) 2.22(4) . .
F(7) F(11) 2.98(5) . 55602
F(7) N(1) 3.49(2) . 54602
F(7) C(2) 2.31(2) . .
F(7) C(3) 2.93(1) . .
F(7) C(7) 3.40(2) . .
F(7) C(11) 3.31(2) . 54602
F(7) C(23) 3.39(2) . 55602
F(7) C(35) 3.36(2) . 44602
F(8) F(9) 2.05(3) . .
F(8) C(2) 2.33(2) . .
F(8) C(3) 3.45(2) . .
F(8) C(7) 2.87(3) . .
F(8) C(14) 3.49(3) . 44501
F(8) C(20) 3.33(3) . 44401
F(9) C(2) 2.39(2) . .
F(9) C(3) 2.70(1) . .
F(9) C(14) 3.51(2) . 44501
F(10) F(4) 3.22(1) . 67702
F(10) F(6) 3.01(3) . 67702
F(10) F(10) 2.96(2) . 67702
F(10) F(11) 2.08(8) . .
F(10) F(12) 2.03(3) . .
F(10) F(12) 3.31(4) . 67702
F(10) C(21) 3.53(1) . 67702
F(10) C(22) 2.28(2) . .
F(10) C(23) 3.06(1) . .
F(10) C(27) 3.17(3) . .
F(10) C(40) 3.18(1) . 56501
F(11) F(3) 2.82(6) . 55602
F(11) F(6) 2.26(6) . .
F(11) F(7) 2.98(5) . 55602
F(11) F(12) 2.00(6) . .
F(11) C(22) 2.27(6) . .
F(11) C(23) 2.75(5) . .
F(11) C(27) 3.43(6) . .
F(11) C(35) 3.26(6) . 66501
F(12) F(4) 3.49(3) . 67702
F(12) F(10) 3.31(3) . 67702
F(12) N(3) 3.43(2) . 66702
F(12) C(16) 3.50(3) . 66702
F(12) C(17) 3.25(3) . 66702
F(12) C(22) 2.33(1) . .
F(12) C(23) 3.55(2) . .
F(12) C(27) 2.74(2) . .
O(1) O(1) 3.404(3) . 55602
O(1) N(2) 2.318(4) . .
O(1) N(3) 2.871(3) . .
O(1) N(8) 3.180(4) . .
O(1) C(8) 3.572(4) . .
O(1) C(9) 2.340(3) . .
O(1) C(11) 3.482(5) . .
O(1) C(13) 2.417(4) . .
O(1) C(17) 2.387(3) . .
O(2) S(1) 3.495(3) . 66702
O(2) F(3) 3.384(7) . 66601
O(2) N(4) 2.267(3) . .
O(2) C(15) 3.531(4) . 66702
O(2) C(18) 2.787(3) . .
O(2) C(20) 2.373(6) . .
O(3) N(1) 3.356(5) . 55602
O(3) N(5) 2.312(4) . .
O(3) N(7) 2.891(4) . .
O(3) C(11) 3.220(5) . 55602
O(3) C(28) 3.577(3) . .
O(3) C(29) 2.334(3) . .
O(3) C(31) 3.491(4) . .
O(3) C(33) 2.390(4) . .
O(3) C(37) 2.417(4) . .
O(4) N(4) 3.035(4) . 55702
O(4) N(8) 2.251(4) . .
O(4) N(8) 3.515(4) . 55702
O(4) C(20) 3.241(4) . 55702
O(4) C(31) 3.412(5) . 55702
O(4) C(38) 2.780(5) . .
O(4) C(38) 3.565(4) . 55702
O(4) C(40) 2.382(5) . .
N(1) F(2) 3.55(1) . 54602
N(1) F(7) 3.49(2) . 54602
N(1) O(3) 3.356(5) . 55602
N(1) N(2) 2.392(4) . .
N(1) C(4) 2.832(5) . .
N(1) C(5) 2.405(4) . .
N(1) C(9) 2.381(5) . .
N(1) C(10) 2.711(5) . .
N(2) C(8) 2.730(4) . .
N(2) C(9) 2.381(4) . .
N(2) C(12) 2.704(5) . .
N(2) C(13) 2.973(5) . .
N(3) F(5) 3.45(1) . 66702
N(3) F(12) 3.43(2) . 66702
N(3) N(4) 2.336(4) . .
N(3) N(7) 3.511(4) . .
N(3) N(8) 3.006(3) . .
N(3) C(12) 2.487(4) . .
N(3) C(16) 2.361(4) . .
N(4) O(4) 3.035(4) . 55702
N(4) N(6) 3.524(5) . .
N(4) C(17) 3.509(4) . .
N(4) C(20) 2.430(5) . .
N(5) N(6) 2.391(3) . .
N(5) N(7) 3.077(4) . .
N(5) C(26) 3.405(6) . 56702
N(5) C(28) 2.732(4) . .
N(5) C(29) 2.376(5) . .
N(5) C(32) 2.646(3) . .
N(5) C(33) 3.572(4) . .
N(5) C(37) 2.998(4) . .
N(6) C(19) 3.334(6) . .
N(6) C(20) 3.428(6) . .
N(6) C(25) 2.412(5) . .
N(6) C(26) 2.790(5) . .
N(6) C(28) 3.533(6) . 56702
N(6) C(29) 2.374(5) . .
N(6) C(30) 2.689(3) . .
N(7) N(8) 2.324(5) . .
N(7) C(30) 3.102(5) . .
N(7) C(32) 2.462(5) . .
N(7) C(36) 2.350(4) . .
N(7) C(39) 3.599(5) . .
N(8) O(4) 3.515(4) . 55702
N(8) C(9) 3.593(5) . .
N(8) C(10) 3.585(5) . .
N(8) C(37) 3.510(5) . .
N(8) C(39) 3.599(5) . 55702
N(8) C(40) 2.424(6) . .
C(1) C(3) 2.491(6) . .
C(1) C(7) 2.499(7) . .
C(2) C(4) 2.376(5) . .
C(2) C(5) 2.778(4) . .
C(2) C(6) 2.391(5) . .
C(2) C(20) 3.533(6) . 55702
C(3) C(5) 2.399(5) . .
C(3) C(6) 2.742(6) . .
C(3) C(7) 2.367(7) . .
C(4) C(6) 2.367(6) . .
C(4) C(7) 2.737(6) . .
C(4) C(8) 2.483(5) . .
C(5) C(7) 2.402(4) . .
C(5) C(9) 2.504(4) . .
C(6) C(8) 2.507(4) . .
C(6) C(9) 3.020(4) . .
C(6) C(15) 3.481(6) . 55602
C(8) C(10) 2.345(4) . .
C(8) C(11) 2.255(5) . .
C(9) C(11) 2.627(6) . .
C(9) C(39) 3.524(5) . .
C(10) C(11) 2.221(6) . .
C(10) C(12) 2.384(4) . .
C(10) C(13) 3.017(5) . .
C(10) C(17) 3.456(4) . .
C(10) C(40) 3.568(6) . .
C(11) F(2) 3.39(1) . 54602
C(11) F(4) 3.23(1) . 54501
C(11) F(7) 3.31(2) . 54602
C(11) O(3) 3.220(5) . 55602
C(12) C(14) 2.394(5) . .
C(12) C(15) 2.787(4) . .
C(12) C(16) 2.390(3) . .
C(12) C(18) 3.541(5) . .
C(13) C(15) 2.412(4) . .
C(13) C(16) 2.746(4) . .
C(13) C(17) 2.394(5) . .
C(14) F(1) 3.39(1) . 66501
C(14) F(8) 3.49(3) . 66501
C(14) F(9) 3.51(2) . 66501
C(14) C(16) 2.373(5) . .
C(14) C(17) 2.783(6) . .
C(15) F(1) 3.48(2) . 66501
C(15) O(2) 3.531(4) . 66702
C(15) C(6) 3.481(6) . 55602
C(15) C(17) 2.440(5) . .
C(15) C(27) 3.485(5) . 66702
C(16) F(12) 3.50(3) . 66702
C(16) C(18) 2.426(5) . .
C(16) C(27) 3.521(5) . 66702
C(17) F(12) 3.25(3) . 66702
C(17) C(18) 2.199(5) . .
C(18) F(5) 3.36(1) . 66702
C(18) C(19) 2.439(5) . .
C(19) F(3) 3.316(8) . 66601
C(20) F(1) 3.59(1) . 66601
C(20) F(1) 3.44(1) . 55702
C(20) F(8) 3.33(3) . 66601
C(20) O(4) 3.241(4) . 55702
C(20) C(2) 3.533(6) . 55702
C(21) F(10) 3.53(1) . 67702
C(21) C(23) 2.500(5) . .
C(21) C(27) 2.490(8) . .
C(22) F(6) 2.34(1) . .
C(22) C(24) 2.375(4) . .
C(22) C(25) 2.773(5) . .
C(22) C(26) 2.371(6) . .
C(23) F(3) 3.383(9) . 55602
C(23) F(6) 3.57(1) . .
C(23) F(7) 3.39(2) . 55602
C(23) C(25) 2.395(6) . .
C(23) C(26) 2.726(7) . .
C(23) C(27) 2.355(6) . .
C(24) C(26) 2.360(6) . .
C(24) C(27) 2.733(5) . .
C(24) C(28) 2.513(6) . .
C(24) C(29) 2.956(5) . .
C(25) C(27) 2.400(4) . .
C(25) C(29) 2.516(4) . .
C(25) C(31) 3.476(6) . 56702
C(26) N(5) 3.405(6) . 56702
C(26) C(28) 2.495(4) . .
C(27) F(6) 2.75(1) . .
C(27) C(15) 3.485(5) . 66702
C(27) C(16) 3.521(5) . 66702
C(28) N(6) 3.533(6) . 56702
C(28) C(30) 2.337(4) . .
C(28) C(31) 2.259(6) . .
C(29) C(31) 2.635(6) . .
C(30) C(31) 2.217(5) . .
C(30) C(32) 2.361(4) . .
C(30) C(33) 3.390(4) . .
C(30) C(37) 3.031(4) . .
C(31) O(4) 3.412(5) . 55702
C(31) C(25) 3.476(6) . 56702
C(32) C(34) 2.396(5) . .
C(32) C(35) 2.786(5) . .
C(32) C(36) 2.386(5) . .
C(32) C(38) 3.519(6) . .
C(33) C(34) 3.588(4) . 45602
C(33) C(35) 2.401(6) . .
C(33) C(36) 2.748(6) . .
C(33) C(37) 2.380(6) . .
C(34) F(6) 3.30(2) . 56702
C(34) C(33) 3.588(4) . 45602
C(34) C(34) 3.516(5) . 45602
C(34) C(36) 2.377(6) . .
C(34) C(37) 2.760(5) . .
C(35) F(2) 3.551(8) . 44602
C(35) F(4) 3.48(1) . 44501
C(35) F(7) 3.36(2) . 44602
C(35) F(11) 3.26(6) . 44501
C(35) C(37) 2.425(5) . .
C(36) C(38) 2.413(5) . .
C(37) C(38) 2.196(6) . .
C(38) O(4) 3.565(4) . 55702
C(38) C(39) 2.432(6) . .
C(38) C(39) 3.452(5) . 55702
C(39) N(8) 3.599(5) . 55702
C(39) C(38) 3.452(5) . 55702
C(40) F(10) 3.18(1) . 54501
S(1) H(9) 2.9999 . .
S(1) H(10) 3.5789 . .
S(2) H(7) 3.2513 . 55602
S(2) H(8) 3.3681 . 55602
S(2) H(10) 3.0355 . 55702
S(2) H(11) 3.4708 . 55702
S(2) H(22) 3.0180 . .
S(2) H(24) 2.8387 . 55702
F(1) H(1) 3.5539 . .
F(1) H(4) 2.8339 . .
F(1) H(4) 3.3549 . 44602
F(1) H(8) 2.7333 . 44501
F(1) H(9) 2.9283 . 44501
F(1) H(11) 2.7574 . 44401
F(1) H(11) 3.3840 . 55702
F(1) H(13) 2.6811 . 55702
F(2) H(1) 2.4666 . .
F(2) H(6) 2.6308 . 54602
F(2) H(8) 2.9817 . 44501
F(2) H(14) 3.2819 . 55602
F(2) H(20) 3.1949 . 54501
F(2) H(22) 2.7738 . 44602
F(3) H(4) 2.7269 . .
F(3) H(11) 2.9910 . 44401
F(3) H(14) 2.8815 . 55602
F(3) H(22) 3.0212 . 44602
F(4) H(6) 2.8639 . 56501
F(4) H(14) 2.4739 . .
F(4) H(22) 2.8621 . 66501
F(4) H(25) 3.3891 . 56501
F(4) H(26) 3.2774 . 56501
F(5) H(14) 3.0411 . .
F(5) H(17) 3.4186 . .
F(5) H(22) 3.0215 . 66501
F(5) H(24) 3.5168 . 66702
F(5) H(25) 3.4495 . 66702
F(6) H(17) 2.4402 . .
F(6) H(21) 3.1469 . 56702
F(6) H(25) 3.5072 . 66702
F(7) H(1) 2.7955 . .
F(7) H(4) 3.5764 . .
F(7) H(6) 2.5155 . 54602
F(7) H(8) 3.3898 . 44501
F(7) H(14) 2.5830 . 55602
F(7) H(22) 2.4721 . 44602
F(8) H(4) 2.6963 . .
F(8) H(4) 3.5310 . 44602
F(8) H(8) 2.7827 . 44501
F(8) H(9) 3.2221 . 44501
F(8) H(11) 2.5080 . 44401
F(8) H(13) 3.5777 . 44401
F(8) H(13) 3.0158 . 55702
F(9) H(1) 2.3672 . .
F(9) H(6) 3.1902 . 54602
F(9) H(8) 2.8039 . 44501
F(9) H(9) 3.2391 . 44501
F(9) H(13) 3.0724 . 55702
F(9) H(16) 3.5163 . 55702
F(9) H(20) 2.9386 . 54501
F(9) H(22) 3.3953 . 44602
F(10) H(14) 3.0665 . .
F(10) H(17) 3.2590 . .
F(10) H(24) 3.1024 . 56501
F(10) H(25) 3.0441 . 56501
F(10) H(26) 2.8627 . 56501
F(11) H(6) 3.4457 . 56501
F(11) H(14) 2.5348 . .
F(11) H(22) 2.5731 . 66501
F(12) H(17) 2.4404 . .
F(12) H(21) 3.5085 . 56702
F(12) H(25) 3.1661 . 66702
O(1) H(5) 2.5312 . .
O(1) H(5) 3.3315 . 55602
O(1) H(7) 2.5952 . .
O(1) H(23) 2.7331 . .
O(1) H(25) 3.1501 . .
O(2) H(4) 2.8733 . 66601
O(2) H(9) 2.7228 . 66702
O(2) H(10) 3.0950 . .
O(2) H(11) 2.8072 . .
O(2) H(12) 3.0786 . .
O(2) H(13) 2.5127 . .
O(2) H(16) 3.2950 . .
O(3) H(6) 3.3255 . 55602
O(3) H(18) 2.5224 . .
O(3) H(20) 2.5527 . .
O(4) H(10) 2.1214 . 55702
O(4) H(11) 3.4053 . 55702
O(4) H(12) 2.4708 . 55702
O(4) H(19) 2.9768 . 55702
O(4) H(23) 3.0781 . .
O(4) H(23) 3.5263 . 55702
O(4) H(24) 2.8159 . .
O(4) H(25) 3.0887 . .
O(4) H(26) 2.5192 . .
N(1) H(1) 2.9928 . 54602
N(1) H(2) 2.5293 . .
N(1) H(5) 3.2420 . .
N(1) H(6) 1.9356 . .
N(1) H(14) 3.0547 . 54501
N(1) H(18) 3.2430 . 55602
N(2) H(5) 3.2327 . .
N(2) H(6) 1.9298 . .
N(2) H(7) 2.7911 . .
N(2) H(21) 2.7521 . 65501
N(2) H(25) 3.0568 . .
N(3) H(10) 2.5155 . .
N(3) H(23) 2.0689 . .
N(3) H(25) 3.2859 . .
N(4) H(11) 2.8510 . .
N(4) H(12) 2.4895 . .
N(4) H(13) 3.1725 . .
N(4) H(23) 3.3923 . .
N(5) H(16) 3.5267 . 56702
N(5) H(18) 3.2268 . .
N(5) H(19) 1.9443 . .
N(5) H(24) 3.5458 . 55702
N(5) H(26) 3.2407 . 55702
N(6) H(12) 3.0933 . .
N(6) H(13) 3.3348 . .
N(6) H(16) 2.4438 . .
N(6) H(18) 3.2354 . .
N(6) H(19) 1.9443 . .
N(7) H(7) 2.9671 . 55602
N(7) H(23) 2.4949 . .
N(7) H(24) 3.2385 . 55702
N(8) H(5) 3.3614 . .
N(8) H(10) 3.4766 . .
N(8) H(24) 2.8504 . .
N(8) H(25) 2.4897 . .
N(8) H(26) 3.1601 . .
C(1) H(1) 2.6410 . .
C(1) H(4) 2.6496 . .
C(1) H(8) 3.3042 . 44501
C(1) H(11) 3.5097 . 44401
C(1) H(13) 3.1666 . 55702
C(1) H(14) 3.3082 . 55602
C(1) H(22) 3.4985 . 44602
C(2) H(1) 2.0065 . .
C(2) H(2) 3.2305 . .
C(2) H(3) 3.2496 . .
C(2) H(4) 2.0301 . .
C(2) H(11) 3.5194 . 55702
C(2) H(13) 2.8808 . 55702
C(2) H(14) 3.2260 . 55602
C(2) H(15) 3.4365 . 55602
C(3) H(2) 2.0291 . .
C(3) H(2) 3.2589 . 54602
C(3) H(4) 3.2242 . .
C(3) H(12) 3.5924 . 55702
C(3) H(13) 3.0932 . 55702
C(3) H(14) 3.4717 . 55602
C(3) H(15) 3.3717 . 55602
C(4) H(1) 2.0290 . .
C(4) H(2) 3.2248 . 54602
C(4) H(3) 3.2244 . .
C(4) H(12) 3.5557 . 55702
C(4) H(15) 3.3569 . 54501
C(4) H(15) 3.3244 . 55602
C(5) H(1) 3.2517 . .
C(5) H(2) 2.0127 . .
C(5) H(3) 2.0279 . .
C(5) H(4) 3.2577 . .
C(5) H(5) 2.7045 . .
C(5) H(12) 3.5978 . 55702
C(5) H(15) 3.3946 . 55602
C(5) H(18) 3.2734 . 55602
C(6) H(2) 3.2245 . .
C(6) H(4) 2.0263 . .
C(6) H(5) 2.7941 . .
C(6) H(11) 3.5455 . 55702
C(6) H(15) 3.4020 . 55602
C(6) H(18) 3.5597 . 55602
C(7) H(1) 3.2265 . .
C(7) H(3) 2.0286 . .
C(7) H(9) 3.4273 . 55602
C(7) H(11) 3.2794 . 55702
C(7) H(13) 3.2867 . 55702
C(7) H(15) 3.4435 . 55602
C(8) H(2) 2.6253 . .
C(8) H(3) 2.6623 . .
C(8) H(5) 2.0345 . .
C(8) H(6) 3.1056 . .
C(8) H(18) 3.3113 . 55602
C(9) H(3) 2.7688 . .
C(9) H(6) 3.5765 . .
C(9) H(25) 3.3560 . .
C(10) H(5) 2.0470 . .
C(10) H(6) 3.0699 . .
C(10) H(7) 2.8733 . .
C(10) H(23) 3.3553 . .
C(10) H(25) 2.9008 . .
C(11) H(5) 3.5763 . .
C(11) H(14) 3.3272 . 54501
C(11) H(21) 3.0917 . 65501
C(11) H(22) 3.4354 . 65501
C(11) H(25) 3.5275 . .
C(12) H(3) 3.3832 . 55602
C(12) H(5) 3.0964 . 55602
C(12) H(7) 2.0069 . .
C(12) H(8) 3.2445 . .
C(12) H(23) 3.3371 . .
C(13) H(3) 3.3338 . 55602
C(13) H(5) 3.0304 . 55602
C(13) H(8) 2.0418 . .
C(13) H(9) 3.2750 . .
C(13) H(21) 3.4450 . 65501
C(14) H(3) 3.0548 . 55602
C(14) H(7) 2.0488 . .
C(14) H(9) 2.0362 . .
C(14) H(17) 3.4080 . 66702
C(14) H(20) 3.3032 . 65501
C(15) H(3) 2.7909 . 55602
C(15) H(4) 3.0370 . 55602
C(15) H(7) 3.2670 . .
C(15) H(8) 2.0262 . .
C(15) H(16) 3.5891 . 66702
C(15) H(17) 2.8811 . 66702
C(16) H(3) 2.8176 . 55602
C(16) H(4) 3.5584 . 55602
C(16) H(8) 3.2365 . .
C(16) H(9) 2.0448 . .
C(16) H(17) 3.0640 . 66702
C(17) H(3) 3.1571 . 55602
C(17) H(7) 3.2477 . .
C(17) H(9) 3.2972 . .
C(17) H(23) 3.0190 . .
C(18) H(10) 1.9960 . .
C(18) H(23) 3.0758 . .
C(19) H(4) 3.5847 . 66601
C(19) H(10) 2.0115 . .
C(19) H(11) 2.0004 . .
C(19) H(12) 2.0021 . .
C(19) H(13) 2.0038 . .
C(20) H(10) 2.5257 . .
C(20) H(19) 3.2906 . .
C(21) H(14) 2.6432 . .
C(21) H(17) 2.6292 . .
C(22) H(14) 2.0120 . .
C(22) H(15) 3.2307 . .
C(22) H(16) 3.2259 . .
C(22) H(17) 2.0044 . .
C(23) H(2) 3.3600 . 56501
C(23) H(15) 2.0204 . .
C(23) H(17) 3.2117 . .
C(24) H(2) 3.0789 . 56501
C(24) H(14) 2.0214 . .
C(24) H(16) 3.2188 . .
C(24) H(18) 2.6849 . .
C(24) H(19) 3.4306 . 56702
C(25) H(14) 3.2502 . .
C(25) H(15) 2.0220 . .
C(25) H(16) 2.0161 . .
C(25) H(17) 3.2567 . .
C(25) H(18) 2.7165 . .
C(25) H(19) 3.4827 . 56702
C(26) H(9) 3.4136 . 66702
C(26) H(15) 3.2200 . .
C(26) H(17) 2.0310 . .
C(27) H(9) 3.4031 . 66702
C(27) H(14) 3.2110 . .
C(27) H(16) 2.0260 . .
C(27) H(20) 3.4450 . 56702
C(28) H(15) 2.6681 . .
C(28) H(16) 2.6357 . .
C(28) H(18) 2.0458 . .
C(28) H(19) 3.1096 . .
C(29) H(1) 3.5305 . 56501
C(29) H(15) 2.6325 . .
C(29) H(19) 3.5848 . .
C(30) H(16) 3.5535 . 56702
C(30) H(18) 2.0424 . .
C(30) H(19) 3.0667 . .
C(30) H(20) 3.5417 . .
C(31) H(10) 3.3661 . .
C(31) H(12) 2.9663 . .
C(31) H(18) 3.5843 . .
C(31) H(26) 3.3848 . 55702
C(32) H(7) 3.3817 . 55602
C(32) H(20) 2.0138 . .
C(32) H(21) 3.2482 . .
C(33) H(17) 2.9969 . 56702
C(33) H(21) 2.0405 . .
C(33) H(21) 3.2916 . 45602
C(33) H(22) 3.2651 . .
C(34) H(6) 3.2288 . 45501
C(34) H(17) 3.4302 . 56702
C(34) H(20) 2.0485 . .
C(34) H(20) 3.5219 . 45602
C(34) H(21) 3.4099 . 45602
C(34) H(22) 2.0227 . .
C(35) H(6) 3.1726 . 45501
C(35) H(7) 3.5486 . 55602
C(35) H(8) 3.3264 . 55602
C(35) H(20) 3.2553 . .
C(35) H(21) 2.0061 . .
C(35) H(24) 3.4403 . 55702
C(36) H(7) 2.8511 . 55602
C(36) H(8) 3.2697 . 55602
C(36) H(21) 3.2399 . .
C(36) H(22) 2.0618 . .
C(36) H(24) 2.7569 . 55702
C(37) H(7) 2.7403 . 55602
C(37) H(20) 3.2359 . .
C(37) H(22) 3.2815 . .
C(37) H(24) 3.0274 . 55702
C(38) H(5) 3.5917 . .
C(38) H(7) 3.1499 . 55602
C(38) H(23) 2.0112 . .
C(38) H(24) 3.0766 . 55702
C(39) H(5) 3.4775 . .
C(39) H(10) 3.2682 . 55702
C(39) H(12) 3.5479 . 55702
C(39) H(23) 1.9916 . .
C(39) H(24) 2.0157 . .
C(39) H(25) 2.0193 . .
C(39) H(26) 2.0158 . .
C(40) H(19) 3.5176 . 55702
C(40) H(23) 2.5090 . .
H(1) N(1) 2.9928 . 54602
H(1) C(29) 3.5305 . 54501
H(2) C(3) 3.2589 . 54602
H(2) C(4) 3.2248 . 54602
H(2) C(23) 3.3600 . 54501
H(2) C(24) 3.0789 . 54501
H(3) C(12) 3.3832 . 55602
H(3) C(13) 3.3338 . 55602
H(3) C(14) 3.0548 . 55602
H(3) C(15) 2.7909 . 55602
H(3) C(16) 2.8176 . 55602
H(3) C(17) 3.1571 . 55602
H(4) F(1) 3.3549 . 44602
H(4) F(8) 3.5310 . 44602
H(4) O(2) 2.8733 . 44401
H(4) C(15) 3.0370 . 55602
H(4) C(16) 3.5584 . 55602
H(4) C(19) 3.5847 . 44401
H(5) O(1) 3.3315 . 55602
H(5) C(12) 3.0964 . 55602
H(5) C(13) 3.0304 . 55602
H(6) F(2) 2.6308 . 54602
H(6) F(4) 2.8639 . 54501
H(6) F(7) 2.5155 . 54602
H(6) F(9) 3.1902 . 54602
H(6) F(11) 3.4457 . 54501
H(6) O(3) 3.3255 . 55602
H(6) C(34) 3.2288 . 65501
H(6) C(35) 3.1726 . 65501
H(7) S(2) 3.2513 . 55602
H(7) N(7) 2.9671 . 55602
H(7) C(32) 3.3817 . 55602
H(7) C(35) 3.5486 . 55602
H(7) C(36) 2.8511 . 55602
H(7) C(37) 2.7403 . 55602
H(7) C(38) 3.1499 . 55602
H(8) S(2) 3.3681 . 55602
H(8) F(1) 2.7333 . 66501
H(8) F(2) 2.9817 . 66501
H(8) F(7) 3.3898 . 66501
H(8) F(8) 2.7827 . 66501
H(8) F(9) 2.8039 . 66501
H(8) C(1) 3.3042 . 66501
H(8) C(35) 3.3264 . 55602
H(8) C(36) 3.2697 . 55602
H(9) F(1) 2.9283 . 66501
H(9) F(8) 3.2221 . 66501
H(9) F(9) 3.2391 . 66501
H(9) O(2) 2.7228 . 66702
H(9) C(7) 3.4273 . 55602
H(9) C(26) 3.4136 . 66702
H(9) C(27) 3.4031 . 66702
H(10) S(2) 3.0355 . 55702
H(10) O(4) 2.1214 . 55702
H(10) C(39) 3.2682 . 55702
H(11) S(2) 3.4708 . 55702
H(11) F(1) 2.7574 . 66601
H(11) F(1) 3.3840 . 55702
H(11) F(3) 2.9910 . 66601
H(11) F(8) 2.5080 . 66601
H(11) O(4) 3.4053 . 55702
H(11) C(1) 3.5097 . 66601
H(11) C(2) 3.5194 . 55702
H(11) C(6) 3.5455 . 55702
H(11) C(7) 3.2794 . 55702
H(12) O(4) 2.4708 . 55702
H(12) C(3) 3.5924 . 55702
H(12) C(4) 3.5557 . 55702
H(12) C(5) 3.5978 . 55702
H(12) C(39) 3.5479 . 55702
H(13) F(1) 2.6811 . 55702
H(13) F(8) 3.5777 . 66601
H(13) F(8) 3.0158 . 55702
H(13) F(9) 3.0724 . 55702
H(13) C(1) 3.1666 . 55702
H(13) C(2) 2.8808 . 55702
H(13) C(3) 3.0932 . 55702
H(13) C(7) 3.2867 . 55702
H(14) F(2) 3.2819 . 55602
H(14) F(3) 2.8815 . 55602
H(14) F(7) 2.5830 . 55602
H(14) N(1) 3.0547 . 56501
H(14) C(1) 3.3082 . 55602
H(14) C(2) 3.2260 . 55602
H(14) C(3) 3.4717 . 55602
H(14) C(11) 3.3272 . 56501
H(15) C(2) 3.4365 . 55602
H(15) C(3) 3.3717 . 55602
H(15) C(4) 3.3569 . 56501
H(15) C(4) 3.3244 . 55602
H(15) C(5) 3.3946 . 55602
H(15) C(6) 3.4020 . 55602
H(15) C(7) 3.4435 . 55602
H(16) F(9) 3.5163 . 55702
H(16) N(5) 3.5267 . 56702
H(16) C(15) 3.5891 . 66702
H(16) C(30) 3.5535 . 56702
H(17) F(6) 2.4402 . .
H(17) C(14) 3.4080 . 66702
H(17) C(15) 2.8811 . 66702
H(17) C(16) 3.0640 . 66702
H(17) C(33) 2.9969 . 56702
H(17) C(34) 3.4302 . 56702
H(18) N(1) 3.2430 . 55602
H(18) C(5) 3.2734 . 55602
H(18) C(6) 3.5597 . 55602
H(18) C(8) 3.3113 . 55602
H(19) O(4) 2.9768 . 55702
H(19) C(24) 3.4306 . 56702
H(19) C(25) 3.4827 . 56702
H(19) C(40) 3.5176 . 55702
H(20) F(2) 3.1949 . 56501
H(20) F(9) 2.9386 . 56501
H(20) C(14) 3.3032 . 45501
H(20) C(27) 3.4450 . 56702
H(20) C(34) 3.5219 . 45602
H(21) F(6) 3.1469 . 56702
H(21) F(12) 3.5085 . 56702
H(21) N(2) 2.7521 . 45501
H(21) C(11) 3.0917 . 45501
H(21) C(13) 3.4450 . 45501
H(21) C(33) 3.2916 . 45602
H(21) C(34) 3.4099 . 45602
H(22) F(2) 2.7738 . 44602
H(22) F(3) 3.0212 . 44602
H(22) F(4) 2.8621 . 44501
H(22) F(5) 3.0215 . 44501
H(22) F(7) 2.4721 . 44602
H(22) F(9) 3.3953 . 44602
H(22) F(11) 2.5731 . 44501
H(22) C(1) 3.4985 . 44602
H(22) C(11) 3.4354 . 45501
H(23) O(4) 3.5263 . 55702
H(24) S(2) 2.8387 . 55702
H(24) F(5) 3.5168 . 66702
H(24) F(10) 3.1024 . 54501
H(24) N(5) 3.5458 . 55702
H(24) N(7) 3.2385 . 55702
H(24) C(35) 3.4403 . 55702
H(24) C(36) 2.7569 . 55702
H(24) C(37) 3.0274 . 55702
H(24) C(38) 3.0766 . 55702
H(25) F(4) 3.3891 . 54501
H(25) F(5) 3.4495 . 66702
H(25) F(6) 3.5072 . 66702
H(25) F(10) 3.0441 . 54501
H(25) F(12) 3.1661 . 66702
H(26) F(4) 3.2774 . 54501
H(26) F(10) 2.8627 . 54501
H(26) N(5) 3.2407 . 55702
H(26) C(31) 3.3848 . 55702

loop_
_geom_torsion_atom_site_label_1
_geom_torsion_atom_site_label_2
_geom_torsion_atom_site_label_3
_geom_torsion_atom_site_label_4
_geom_torsion
_geom_torsion_site_symmetry_1
_geom_torsion_site_symmetry_2
_geom_torsion_site_symmetry_3
_geom_torsion_site_symmetry_4
C(18) S(1) C(16) C(15) -179.9(3) . . . .
C(18) S(1) C(16) C(17) 0.2(3) . . . .
C(16) S(1) C(18) N(3) 0.9(3) . . . .
C(16) S(1) C(18) N(4) 179.3(3) . . . .
C(38) S(2) C(36) C(35) 179.9(3) . . . .
C(38) S(2) C(36) C(37) 0.7(2) . . . .
C(36) S(2) C(38) N(7) -0.8(3) . . . .
C(36) S(2) C(38) N(8) 179.8(3) . . . .
F(8) F(1) C(1) F(2) -113(2) . . . .
F(8) F(1) C(1) F(3) -5(2) . . . .
F(8) F(1) C(1) F(7) -71(3) . . . .
F(8) F(1) C(1) F(9) -138(2) . . . .
F(8) F(1) C(1) C(2) 113(2) . . . .
F(9) F(2) F(7) F(3) -30(7) . . . .
F(9) F(2) F(7) C(1) -1(5) . . . .
C(1) F(2) F(7) F(3) -28(1) . . . .
F(7) F(2) F(9) C(1) 1(4) . . . .
F(7) F(2) C(1) F(1) 133(1) . . . .
F(7) F(2) C(1) F(3) 25(1) . . . .
F(7) F(2) C(1) F(8) 115(1) . . . .
F(7) F(2) C(1) F(9) -179(1) . . . .
F(7) F(2) C(1) C(2) -95(1) . . . .
F(9) F(2) C(1) F(1) -46(1) . . . .
F(9) F(2) C(1) F(3) -155(1) . . . .
F(9) F(2) C(1) F(7) 179(1) . . . .
F(9) F(2) C(1) F(8) -64(1) . . . .
F(9) F(2) C(1) C(2) 83(1) . . . .
C(1) F(3) F(7) F(2) 30(1) . . . .
C(1) F(3) F(7) F(9) 24.9(7) . . . .
F(7) F(3) C(1) F(1) -134.3(8) . . . .
F(7) F(3) C(1) F(2) -17.8(8) . . . .
F(7) F(3) C(1) F(8) -135(1) . . . .
F(7) F(3) C(1) F(9) -36(1) . . . .
F(7) F(3) C(1) C(2) 106.5(6) . . . .
F(11) F(4) F(10) F(6) 10(1) . . . .
F(11) F(4) F(10) C(21) -18.2(9) . . . .
C(21) F(4) F(10) F(6) 28(1) . . . .
F(10) F(4) F(11) F(5) -16(9) . . . .
F(10) F(4) F(11) C(21) 19(2) . . . .
C(21) F(4) F(11) F(5) -36(7) . . . .
F(10) F(4) C(21) F(5) -146.2(8) . . . .
F(10) F(4) C(21) F(6) -36(1) . . . .
F(10) F(4) C(21) F(11) -159(2) . . . .
F(10) F(4) C(21) F(12) -73(2) . . . .
F(10) F(4) C(21) C(22) 98.7(8) . . . .
F(11) F(4) C(21) F(5) 13.5(6) . . . .
F(11) F(4) C(21) F(6) 122(1) . . . .
F(11) F(4) C(21) F(10) 159.7(9) . . . .
F(11) F(4) C(21) F(12) 86(2) . . . .
F(11) F(4) C(21) C(22) -101.7(7) . . . .
F(12) F(5) F(11) F(4) 12(9) . . . .
F(12) F(5) F(11) C(21) -18(3) . . . .
C(21) F(5) F(11) F(4) 31(6) . . . .
F(11) F(5) F(12) F(6) -9(3) . . . .
F(11) F(5) F(12) C(21) 22(1) . . . .
C(21) F(5) F(12) F(6) -31(2) . . . .
F(11) F(5) C(21) F(4) -23(1) . . . .
F(11) F(5) C(21) F(6) -141(1) . . . .
F(11) F(5) C(21) F(10) -58(2) . . . .
F(11) F(5) C(21) F(12) -158(1) . . . .
F(11) F(5) C(21) C(22) 92(1) . . . .
F(12) F(5) C(21) F(4) 135.0(8) . . . .
F(12) F(5) C(21) F(6) 16.3(9) . . . .
F(12) F(5) C(21) F(10) 99(2) . . . .
F(12) F(5) C(21) F(11) 158(4) . . . .
F(12) F(5) C(21) C(22) -109.5(9) . . . .
F(12) F(6) F(10) F(4) -10(2) . . . .
F(12) F(6) F(10) C(21) 23(2) . . . .
C(21) F(6) F(10) F(4) -34(1) . . . .
F(10) F(6) F(12) F(5) 7(3) . . . .
F(10) F(6) F(12) C(21) -19(2) . . . .
C(21) F(6) F(12) F(5) 26(1) . . . .
F(10) F(6) C(21) F(4) 28(1) . . . .
F(10) F(6) C(21) F(5) 130(1) . . . .
F(10) F(6) C(21) F(11) 105(3) . . . .
F(10) F(6) C(21) F(12) 159(2) . . . .
F(10) F(6) C(21) C(22) -105(1) . . . .
F(12) F(6) C(21) F(4) -131(1) . . . .
F(12) F(6) C(21) F(5) -28(1) . . . .
F(12) F(6) C(21) F(10) -159(2) . . . .
F(12) F(6) C(21) F(11) -53(4) . . . .
F(12) F(6) C(21) C(22) 94(1) . . . .
F(3) F(7) F(9) C(1) -26(1) . . . .
F(2) F(7) C(1) F(1) -70(2) . . . .
F(2) F(7) C(1) F(3) -152(2) . . . .
F(2) F(7) C(1) F(8) -91(2) . . . .
F(2) F(7) C(1) F(9) 0(1) . . . .
F(2) F(7) C(1) C(2) 104(1) . . . .
F(3) F(7) C(1) F(1) 81(1) . . . .
F(3) F(7) C(1) F(2) 152(2) . . . .
F(3) F(7) C(1) F(8) 61(2) . . . .
F(3) F(7) C(1) F(9) 152(1) . . . .
F(3) F(7) C(1) C(2) -103(1) . . . .
F(9) F(7) C(1) F(1) -71(1) . . . .
F(9) F(7) C(1) F(2) 0(1) . . . .
F(9) F(7) C(1) F(3) -152(1) . . . .
F(9) F(7) C(1) F(8) -91(2) . . . .
F(9) F(7) C(1) C(2) 103(1) . . . .
F(1) F(8) C(1) F(2) 74(5) . . . .
F(1) F(8) C(1) F(3) 174(5) . . . .
F(1) F(8) C(1) F(7) 121(5) . . . .
F(1) F(8) C(1) F(9) 42(5) . . . .
F(1) F(8) C(1) C(2) -74(5) . . . .
F(2) F(9) C(1) F(1) 137(1) . . . .
F(2) F(9) C(1) F(3) 33(1) . . . .
F(2) F(9) C(1) F(7) 0(1) . . . .
F(2) F(9) C(1) F(8) 126(1) . . . .
F(2) F(9) C(1) C(2) -110(1) . . . .
F(7) F(9) C(1) F(1) 137.9(8) . . . .
F(7) F(9) C(1) F(2) 0(1) . . . .
F(7) F(9) C(1) F(3) 33(1) . . . .
F(7) F(9) C(1) F(8) 126(1) . . . .
F(7) F(9) C(1) C(2) -110.2(9) . . . .
F(4) F(10) C(21) F(5) 48(1) . . . .
F(4) F(10) C(21) F(6) 146(1) . . . .
F(4) F(10) C(21) F(11) 19(2) . . . .
F(4) F(10) C(21) F(12) 134(1) . . . .
F(4) F(10) C(21) C(22) -101(1) . . . .
F(6) F(10) C(21) F(4) -146(1) . . . .
F(6) F(10) C(21) F(5) -97(2) . . . .
F(6) F(10) C(21) F(11) -126(2) . . . .
F(6) F(10) C(21) F(12) -12(2) . . . .
F(6) F(10) C(21) C(22) 111(1) . . . .
F(4) F(11) C(21) F(5) -154(4) . . . .
F(4) F(11) C(21) F(6) -104(3) . . . .
F(4) F(11) C(21) F(10) -16(2) . . . .
F(4) F(11) C(21) F(12) -132(2) . . . .
F(4) F(11) C(21) C(22) 105(2) . . . .
F(5) F(11) C(21) F(4) 154(5) . . . .
F(5) F(11) C(21) F(6) 50(6) . . . .
F(5) F(11) C(21) F(10) 137(5) . . . .
F(5) F(11) C(21) F(12) 21(5) . . . .
F(5) F(11) C(21) C(22) -100(4) . . . .
F(5) F(12) C(21) F(4) -80(2) . . . .
F(5) F(12) C(21) F(6) -151(3) . . . .
F(5) F(12) C(21) F(10) -130(2) . . . .
F(5) F(12) C(21) F(11) -11(3) . . . .
F(5) F(12) C(21) C(22) 107(1) . . . .
F(6) F(12) C(21) F(4) 70(4) . . . .
F(6) F(12) C(21) F(5) 151(3) . . . .
F(6) F(12) C(21) F(10) 20(4) . . . .
F(6) F(12) C(21) F(11) 139(4) . . . .
F(6) F(12) C(21) C(22) -101(3) . . . .
C(12) O(1) C(10) N(2) 9.4(4) . . . .
C(12) O(1) C(10) C(9) -172.8(3) . . . .
C(10) O(1) C(12) C(13) 59.9(4) . . . .
C(10) O(1) C(12) C(17) -125.5(3) . . . .
C(32) O(3) C(30) N(5) -8.8(5) . . . .
C(32) O(3) C(30) C(29) 173.1(3) . . . .
C(30) O(3) C(32) C(33) 117.4(4) . . . .
C(30) O(3) C(32) C(37) -67.3(4) . . . .
C(11) N(1) C(8) C(5) -178.2(3) . . . .
C(11) N(1) C(8) C(9) 0.3(5) . . . .
C(8) N(1) C(11) N(2) 0.6(7) . . . .
C(11) N(2) C(10) O(1) 175.7(3) . . . .
C(11) N(2) C(10) C(9) -1.9(5) . . . .
C(10) N(2) C(11) N(1) 0.2(6) . . . .
C(18) N(3) C(17) C(12) -177.9(3) . . . .
C(18) N(3) C(17) C(16) 1.7(4) . . . .
C(17) N(3) C(18) S(1) -1.6(4) . . . .
C(17) N(3) C(18) N(4) -180.0(3) . . . .
C(19) N(4) C(18) S(1) -2.6(5) . . . .
C(19) N(4) C(18) N(3) 175.7(3) . . . .
C(18) N(4) C(19) O(2) 0.6(6) . . . .
C(18) N(4) C(19) C(20) -179.6(4) . . . .
C(31) N(5) C(30) O(3) -178.2(4) . . . .
C(31) N(5) C(30) C(29) -0.2(6) . . . .
C(30) N(5) C(31) N(6) 2.5(7) . . . .
C(31) N(6) C(28) C(25) 177.0(4) . . . .
C(31) N(6) C(28) C(29) -0.9(6) . . . .
C(28) N(6) C(31) N(5) -1.9(7) . . . .
C(38) N(7) C(37) C(32) 177.9(3) . . . .
C(38) N(7) C(37) C(36) 0.0(4) . . . .
C(37) N(7) C(38) S(2) 0.6(4) . . . .
C(37) N(7) C(38) N(8) -180.0(2) . . . .
C(39) N(8) C(38) S(2) -1.2(5) . . . .
C(39) N(8) C(38) N(7) 179.3(3) . . . .
C(38) N(8) C(39) O(4) -2.4(5) . . . .
C(38) N(8) C(39) C(40) 177.0(3) . . . .
F(1) C(1) C(2) C(3) 116.4(6) . . . .
F(1) C(1) C(2) C(7) -59.4(7) . . . .
F(2) C(1) C(2) C(3) -14.8(9) . . . .
F(2) C(1) C(2) C(7) 169.3(6) . . . .
F(3) C(1) C(2) C(3) -130.3(6) . . . .
F(3) C(1) C(2) C(7) 53.9(7) . . . .
F(7) C(1) C(2) C(3) -59.8(7) . . . .
F(7) C(1) C(2) C(7) 124.4(6) . . . .
F(8) C(1) C(2) C(3) 134.1(6) . . . .
F(8) C(1) C(2) C(7) -41.7(8) . . . .
F(9) C(1) C(2) C(3) 22.2(7) . . . .
F(9) C(1) C(2) C(7) -153.6(5) . . . .
C(1) C(2) C(3) C(4) -175.6(4) . . . .
C(7) C(2) C(3) C(4) 0.3(6) . . . .
C(1) C(2) C(7) C(6) 175.5(4) . . . .
C(3) C(2) C(7) C(6) -0.4(7) . . . .
C(2) C(3) C(4) C(5) 2.2(7) . . . .
C(3) C(4) C(5) C(6) -4.4(7) . . . .
C(3) C(4) C(5) C(8) 177.9(4) . . . .
C(4) C(5) C(6) C(7) 4.3(6) . . . .
C(8) C(5) C(6) C(7) -178.1(4) . . . .
C(4) C(5) C(8) N(1) 29.0(5) . . . .
C(4) C(5) C(8) C(9) -149.5(4) . . . .
C(6) C(5) C(8) N(1) -148.5(4) . . . .
C(6) C(5) C(8) C(9) 33.0(5) . . . .
C(5) C(6) C(7) C(2) -1.9(7) . . . .
N(1) C(8) C(9) C(10) -1.8(5) . . . .
C(5) C(8) C(9) C(10) 176.6(3) . . . .
C(8) C(9) C(10) O(1) -175.0(3) . . . .
C(8) C(9) C(10) N(2) 2.7(5) . . . .
O(1) C(12) C(13) C(14) 175.2(4) . . . .
C(17) C(12) C(13) C(14) 0.9(6) . . . .
O(1) C(12) C(17) N(3) 5.4(5) . . . .
O(1) C(12) C(17) C(16) -174.1(3) . . . .
C(13) C(12) C(17) N(3) -180.0(3) . . . .
C(13) C(12) C(17) C(16) 0.5(5) . . . .
C(12) C(13) C(14) C(15) -1.3(6) . . . .
C(13) C(14) C(15) C(16) 0.4(6) . . . .
C(14) C(15) C(16) S(1) -178.9(3) . . . .
C(14) C(15) C(16) C(17) 1.0(6) . . . .
S(1) C(16) C(17) N(3) -1.1(4) . . . .
S(1) C(16) C(17) C(12) 178.5(3) . . . .
C(15) C(16) C(17) N(3) 179.0(3) . . . .
C(15) C(16) C(17) C(12) -1.4(5) . . . .
F(4) C(21) C(22) C(23) 28.3(8) . . . .
F(4) C(21) C(22) C(27) -150.7(6) . . . .
F(5) C(21) C(22) C(23) -75.5(7) . . . .
F(5) C(21) C(22) C(27) 105.5(6) . . . .
F(6) C(21) C(22) C(23) 164.4(6) . . . .
F(6) C(21) C(22) C(27) -14.6(8) . . . .
F(10) C(21) C(22) C(23) 81.8(7) . . . .
F(10) C(21) C(22) C(27) -97.1(6) . . . .
F(11) C(21) C(22) C(23) -41.0(8) . . . .
F(11) C(21) C(22) C(27) 140.0(6) . . . .
F(12) C(21) C(22) C(23) -157.8(6) . . . .
F(12) C(21) C(22) C(27) 23.3(8) . . . .
C(21) C(22) C(23) C(24) 180.0(4) . . . .
C(27) C(22) C(23) C(24) -1.1(8) . . . .
C(21) C(22) C(27) C(26) 179.6(4) . . . .
C(23) C(22) C(27) C(26) 0.6(7) . . . .
C(22) C(23) C(24) C(25) 0.9(9) . . . .
C(23) C(24) C(25) C(26) -0.2(6) . . . .
C(23) C(24) C(25) C(28) 175.1(5) . . . .
C(24) C(25) C(26) C(27) -0.2(6) . . . .
C(28) C(25) C(26) C(27) -175.6(4) . . . .
C(24) C(25) C(28) N(6) -173.1(4) . . . .
C(24) C(25) C(28) C(29) 4.8(7) . . . .
C(26) C(25) C(28) N(6) 2.1(6) . . . .
C(26) C(25) C(28) C(29) -180.0(4) . . . .
C(25) C(26) C(27) C(22) 0.1(6) . . . .
N(6) C(28) C(29) C(30) 2.8(7) . . . .
C(25) C(28) C(29) C(30) -175.0(4) . . . .
C(28) C(29) C(30) O(3) 175.8(4) . . . .
C(28) C(29) C(30) N(5) -2.2(7) . . . .
O(3) C(32) C(33) C(34) 178.1(3) . . . .
C(37) C(32) C(33) C(34) 2.7(6) . . . .
O(3) C(32) C(37) N(7) 3.6(5) . . . .
O(3) C(32) C(37) C(36) -178.6(3) . . . .
C(33) C(32) C(37) N(7) 178.9(3) . . . .
C(33) C(32) C(37) C(36) -3.3(5) . . . .
C(32) C(33) C(34) C(35) -1.1(6) . . . .
C(33) C(34) C(35) C(36) -0.1(4) . . . .
C(34) C(35) C(36) S(2) -179.6(3) . . . .
C(34) C(35) C(36) C(37) -0.4(5) . . . .
S(2) C(36) C(37) N(7) -0.6(4) . . . .
S(2) C(36) C(37) C(32) -178.5(3) . . . .
C(35) C(36) C(37) N(7) -179.9(3) . . . .
C(35) C(36) C(37) C(32) 2.1(5) . . . .
